data_1549543
loop_
_publ_author_name
'Zhang, Hao'
'Wu, Yongzhen'
'Zhang, Weiwei'
'Li, Erpeng'
'Shen, Chao'
'Jiang, Huiyun'
'Tian, He'
'Zhu, Wei-Hong'

_publ_section_title
;
 Low cost and stable quinoxaline-based hole-transporting materials with a
 D-A-D molecular configuration for efficient perovskite solar cells.
;
_journal_issue 27
_journal_name_full 'Chemical science'
_journal_page_first 5919
_journal_page_last 5928
_journal_paper_doi 10.1039/c8sc00731d
_journal_volume 9
_journal_year 2018
_chemical_formula_moiety 'C60 H48 N4 O4'
_chemical_formula_sum 'C60 H48 N4 O4'
_chemical_formula_weight 889.02
_space_group_crystal_system triclinic
_space_group_IT_number 2
_space_group_name_Hall '-P 1'
_space_group_name_H-M_alt 'P -1'
_symmetry_space_group_name_Hall '-P 1'
_symmetry_space_group_name_H-M 'P -1'
_atom_sites_solution_hydrogens geom
_atom_sites_solution_primary dual
_audit_creation_date 2017-06-27
_audit_creation_method
;
Olex2 1.2
(compiled 2017.03.28 svn.r3405 for OlexSys, GUI svn.r5337)
;
_audit_update_record
;
2018-02-13 deposited with the CCDC.
2018-06-13 downloaded from the CCDC.
;
_cell_angle_alpha 88.379(4)
_cell_angle_beta 81.381(4)
_cell_angle_gamma 74.642(4)
_cell_formula_units_Z 2
_cell_length_a 12.0014(12)
_cell_length_b 13.0411(12)
_cell_length_c 17.0476(15)
_cell_measurement_reflns_used 4207
_cell_measurement_temperature 173(2)
_cell_measurement_theta_max 26.281
_cell_measurement_theta_min 2.417
_cell_volume 2543.6(4)
_computing_cell_refinement 'SAINT v8.37A (Bruker, 2015)'
_computing_data_reduction 'SAINT v8.37A (Bruker, 2015)'
_computing_molecular_graphics 'Olex2 (Dolomanov et al., 2009)'
_computing_publication_material 'Olex2 (Dolomanov et al., 2009)'
_computing_structure_refinement 'ShelXL (Sheldrick, 2015)'
_computing_structure_solution 'ShelXT (Sheldrick, 2015)'
_diffrn_ambient_temperature 173.01
_diffrn_measured_fraction_theta_full 0.974
_diffrn_measured_fraction_theta_max 0.974
_diffrn_measurement_device_type 'Bruker D8Venture'
_diffrn_radiation_type MoK\a
_diffrn_radiation_wavelength 0.71073
_diffrn_reflns_av_R_equivalents 0.1287
_diffrn_reflns_av_unetI/netI 0.1232
_diffrn_reflns_Laue_measured_fraction_full 0.974
_diffrn_reflns_Laue_measured_fraction_max 0.974
_diffrn_reflns_limit_h_max 14
_diffrn_reflns_limit_h_min -14
_diffrn_reflns_limit_k_max 15
_diffrn_reflns_limit_k_min -14
_diffrn_reflns_limit_l_max 20
_diffrn_reflns_limit_l_min -20
_diffrn_reflns_number 33930
_diffrn_reflns_point_group_measured_fraction_full 0.974
_diffrn_reflns_point_group_measured_fraction_max 0.974
_diffrn_reflns_theta_full 25.242
_diffrn_reflns_theta_max 25.500
_diffrn_reflns_theta_min 2.514
_exptl_absorpt_coefficient_mu 0.073
_exptl_absorpt_correction_T_max 0.7456
_exptl_absorpt_correction_T_min 0.5361
_exptl_absorpt_correction_type multi-scan
_exptl_absorpt_process_details
'SADABS-2016/2 (Bruker,2016/2) was used for absorption correction. wR2(int) was 0.1504 before and 0.0877 after correction. The Ratio of minimum to maximum transmission is 0.7190. The \l/2 correction factor is Not present.'
_exptl_crystal_density_diffrn 1.161
_exptl_crystal_description block
_exptl_crystal_F_000 936
_exptl_crystal_size_max 0.15
_exptl_crystal_size_mid 0.03
_exptl_crystal_size_min 0.02
_refine_diff_density_max 0.267
_refine_diff_density_min -0.303
_refine_diff_density_rms 0.054
_refine_ls_extinction_coef 0.024(3)
_refine_ls_extinction_expression Fc^*^=kFc[1+0.001xFc^2^\l^3^/sin(2\q)]^-1/4^
_refine_ls_extinction_method 'SHELXL-2014/8 (Sheldrick 2014'
_refine_ls_goodness_of_fit_ref 1.012
_refine_ls_hydrogen_treatment constr
_refine_ls_matrix_type full
_refine_ls_number_parameters 647
_refine_ls_number_reflns 9238
_refine_ls_number_restraints 44
_refine_ls_restrained_S_all 1.032
_refine_ls_R_factor_all 0.1954
_refine_ls_R_factor_gt 0.0990
_refine_ls_shift/su_max 0.000
_refine_ls_shift/su_mean 0.000
_refine_ls_structure_factor_coef Fsqd
_refine_ls_weighting_details 'w=1/[\s^2^(Fo^2^)+(0.1219P)^2^+1.2160P] where P=(Fo^2^+2Fc^2^)/3'
_refine_ls_weighting_scheme calc
_refine_ls_wR_factor_gt 0.2315
_refine_ls_wR_factor_ref 0.2991
_reflns_Friedel_coverage 0.000
_reflns_number_gt 4063
_reflns_number_total 9238
_reflns_threshold_expression 'I > 2\s(I)'
_cod_data_source_file c8sc00731d2.cif
_cod_data_source_block mo_d8v17152_0m
_cod_depositor_comments 'Adding full bibliography for 1549543--1549544.cif.'
_cod_database_code 1549543
_shelx_shelxl_version_number 2014/8
_shelx_space_group_comment
;
The symmetry employed for this shelxl refinement is uniquely defined
by the following loop, which should always be used as a source of
symmetry information in preference to the above space-group names.
They are only intended as comments.
;
_shelx_estimated_absorpt_t_max 0.999
_shelx_estimated_absorpt_t_min 0.989
_olex2_refinement_description
;
1. Fixed Uiso
 At 1.2 times of:
  All C(H) groups
 At 1.5 times of:
  All C(H,H,H) groups
2. Restrained distances
 O4-C57
 1.48 with sigma of 0.02
 O4'-C60' = O4-C60
 1.48 with sigma of 0.02
 O2-C46 = O2-C43
 1.48 with sigma of 0.02
 O2-C46' = O2-C46 = O2-C43
 1.48 with sigma of 0.02
3. Uiso/Uaniso restraints and constraints
C21 \\sim C24 \\sim C25 \\sim C26: within 2A with sigma of 0.01 and sigma for
terminal atoms of 0.02
O2 \\sim C43 \\sim C46 \\sim C46': within 2A with sigma of 0.01 and sigma for
terminal atoms of 0.02
4. Others
 Fixed Sof: C46(0.75) H46A(0.75) H46B(0.75) H46C(0.75) C46'(0.25) H46D(0.25)
 H46E(0.25) H46F(0.25) O4(0.5) C60(0.5) H60D(0.5) H60E(0.5) H60F(0.5) O4'(0.5)
 C60'(0.5) H60A(0.5) H60B(0.5) H60C(0.5)
5.a Aromatic/amide H refined with riding coordinates:
 C3(H3), C4(H4), C10(H10), C11(H11), C12(H12), C13(H13), C14(H14), C16(H16),
 C17(H17), C18(H18), C19(H19), C20(H20), C22(H22), C23(H23), C25(H25), C26(H26),
  C28(H28), C29(H29), C31(H31), C32(H32), C34(H34), C35(H35), C37(H37),
 C38(H38), C41(H41), C42(H42), C44(H44), C45(H45), C48(H48), C49(H49), C51(H51),
  C52(H52), C55(H55), C56(H56), C58(H58), C59(H59)
5.b Idealised Me refined as rotating group:
 C39(H39A,H39B,H39C), C46(H46A,H46B,H46C), C46'(H46D,H46E,H46F), C53(H53A,H53B,
 H53C), C60(H60D,H60E,H60F), C60'(H60A,H60B,H60C)
;
_olex2_submission_special_instructions 'No special instructions were received'

loop_
_space_group_symop_operation_xyz
'x, y, z'
'-x, -y, -z'

loop_
_atom_site_label
_atom_site_type_symbol
_atom_site_fract_x
_atom_site_fract_y
_atom_site_fract_z
_atom_site_U_iso_or_equiv
_atom_site_adp_type
_atom_site_occupancy
_atom_site_site_symmetry_order
_atom_site_calc_flag
_atom_site_refinement_flags_posn
_atom_site_refinement_flags_adp
_atom_site_refinement_flags_occupancy
_atom_site_disorder_assembly
_atom_site_disorder_group
O1 O 0.3640(3) 0.9716(3) 0.9137(2) 0.0968(13) Uani 1 1 d . . . . .
O2 O -0.3329(6) 0.8987(4) 0.7231(4) 0.168(2) Uani 1 1 d D U . . .
O3 O 1.1751(3) 0.5552(3) -0.19149(19) 0.0825(10) Uani 1 1 d . . . . .
N1 N 0.1897(4) 0.7759(3) 0.3207(2) 0.0653(11) Uani 1 1 d . . . . .
N2 N 0.2789(4) 0.7584(3) 0.1618(2) 0.0616(10) Uani 1 1 d . . . . .
N3 N 0.1344(6) 0.8997(4) 0.6697(3) 0.0963(16) Uani 1 1 d . . . . .
N4 N 0.6904(4) 0.6334(3) -0.1251(3) 0.0758(12) Uani 1 1 d . . . . .
C1 C 0.3010(5) 0.7830(4) 0.2968(3) 0.0708(14) Uani 1 1 d . . . . .
C2 C 0.3676(5) 0.8045(4) 0.3524(3) 0.0863(18) Uani 1 1 d . . . . .
C3 C 0.4827(5) 0.7973(5) 0.3269(4) 0.109(2) Uani 1 1 d . . . . .
H3 H 0.5290 0.8129 0.3632 0.131 Uiso 1 1 calc R . . . .
C4 C 0.5344(5) 0.7679(5) 0.2495(4) 0.101(2) Uani 1 1 d . . . . .
H4 H 0.6162 0.7586 0.2357 0.121 Uiso 1 1 calc R . . . .
C5 C 0.4712(4) 0.7516(4) 0.1919(3) 0.0789(16) Uani 1 1 d . . . . .
C6 C 0.3498(4) 0.7628(4) 0.2159(3) 0.0668(13) Uani 1 1 d . . . . .
C7 C 0.1258(4) 0.7603(3) 0.2681(3) 0.0601(12) Uani 1 1 d . . . . .
C8 C 0.1687(4) 0.7599(3) 0.1858(3) 0.0561(12) Uani 1 1 d . . . . .
C9 C 0.0107(4) 0.7419(4) 0.3029(3) 0.0599(12) Uani 1 1 d . . . . .
C10 C -0.0540(5) 0.8051(4) 0.3674(3) 0.0696(14) Uani 1 1 d . . . . .
H10 H -0.0265 0.8603 0.3862 0.083 Uiso 1 1 calc R . . . .
C11 C -0.1563(5) 0.7878(4) 0.4035(3) 0.0793(16) Uani 1 1 d . . . . .
H11 H -0.2003 0.8311 0.4472 0.095 Uiso 1 1 calc R . . . .
C12 C -0.1967(5) 0.7063(5) 0.3761(3) 0.0834(16) Uani 1 1 d . . . . .
H12 H -0.2682 0.6943 0.4013 0.100 Uiso 1 1 calc R . . . .
C13 C -0.1333(5) 0.6434(4) 0.3127(3) 0.0817(15) Uani 1 1 d . . . . .
H13 H -0.1611 0.5880 0.2944 0.098 Uiso 1 1 calc R . . . .
C14 C -0.0287(5) 0.6606(4) 0.2755(3) 0.0782(15) Uani 1 1 d . . . . .
H14 H 0.0154 0.6172 0.2318 0.094 Uiso 1 1 calc R . . . .
C15 C 0.0975(4) 0.7643(3) 0.1198(3) 0.0585(12) Uani 1 1 d . . . . .
C16 C 0.1524(4) 0.7153(4) 0.0476(3) 0.0686(13) Uani 1 1 d . . . . .
H16 H 0.2330 0.6786 0.0414 0.082 Uiso 1 1 calc R . . . .
C17 C 0.0914(4) 0.7194(4) -0.0149(3) 0.0754(15) Uani 1 1 d . . . . .
H17 H 0.1301 0.6853 -0.0637 0.091 Uiso 1 1 calc R . . . .
C18 C -0.0247(5) 0.7721(4) -0.0073(3) 0.0771(15) Uani 1 1 d . . . . .
H18 H -0.0664 0.7744 -0.0507 0.092 Uiso 1 1 calc R . . . .
C19 C -0.0805(4) 0.8216(4) 0.0631(3) 0.0669(13) Uani 1 1 d . . . . .
H19 H -0.1610 0.8584 0.0680 0.080 Uiso 1 1 calc R . . . .
C20 C -0.0208(4) 0.8187(4) 0.1275(3) 0.0630(12) Uani 1 1 d . . . . .
H20 H -0.0600 0.8533 0.1761 0.076 Uiso 1 1 calc R . . . .
C21 C 0.3115(5) 0.8330(5) 0.4365(3) 0.0949(19) Uani 1 1 d . U . . .
C22 C 0.2057(4) 0.9095(3) 0.4517(3) 0.0643(13) Uani 1 1 d . . . . .
H22 H 0.1707 0.9454 0.4087 0.077 Uiso 1 1 calc R . . . .
C23 C 0.1508(4) 0.9341(3) 0.5280(3) 0.0632(13) Uani 1 1 d . . . . .
H23 H 0.0796 0.9885 0.5368 0.076 Uiso 1 1 calc R . . . .
C24 C 0.1962(5) 0.8818(4) 0.5918(3) 0.097(2) Uani 1 1 d . U . . .
C25 C 0.3066(6) 0.8082(6) 0.5749(4) 0.147(3) Uani 1 1 d . U . . .
H25 H 0.3434 0.7725 0.6173 0.176 Uiso 1 1 calc R . . . .
C26 C 0.3612(6) 0.7875(6) 0.4990(4) 0.144(3) Uani 1 1 d . U . . .
H26 H 0.4368 0.7395 0.4898 0.172 Uiso 1 1 calc R . . . .
C27 C 0.5260(5) 0.7224(4) 0.1092(3) 0.0766(15) Uani 1 1 d . . . . .
C28 C 0.6111(5) 0.7678(5) 0.0720(4) 0.0869(18) Uani 1 1 d . . . . .
H28 H 0.6326 0.8202 0.0996 0.104 Uiso 1 1 calc R . . . .
C29 C 0.6663(5) 0.7389(5) -0.0050(4) 0.0909(17) Uani 1 1 d . . . . .
H29 H 0.7251 0.7709 -0.0293 0.109 Uiso 1 1 calc R . . . .
C30 C 0.6344(5) 0.6617(4) -0.0466(3) 0.0766(15) Uani 1 1 d . . . . .
C31 C 0.5487(4) 0.6173(4) -0.0095(3) 0.0742(14) Uani 1 1 d . . . . .
H31 H 0.5250 0.5663 -0.0372 0.089 Uiso 1 1 calc R . . . .
C32 C 0.4968(4) 0.6457(4) 0.0673(3) 0.0743(15) Uani 1 1 d . . . . .
H32 H 0.4397 0.6121 0.0922 0.089 Uiso 1 1 calc R . . . .
C33 C 0.1909(7) 0.9140(5) 0.7329(3) 0.097(2) Uani 1 1 d . . . . .
C34 C 0.1734(8) 0.8690(4) 0.8057(3) 0.131(3) Uani 1 1 d . . . . .
H34 H 0.1211 0.8250 0.8132 0.158 Uiso 1 1 calc R . . . .
C35 C 0.2269(8) 0.8838(5) 0.8681(4) 0.125(3) Uani 1 1 d . . . . .
H35 H 0.2118 0.8517 0.9179 0.150 Uiso 1 1 calc R . . . .
C36 C 0.3024(6) 0.9461(5) 0.8568(3) 0.093(2) Uani 1 1 d . . . . .
C37 C 0.3267(5) 0.9938(5) 0.7833(3) 0.098(2) Uani 1 1 d . . . . .
H37 H 0.3811 1.0358 0.7756 0.118 Uiso 1 1 calc R . . . .
C38 C 0.2682(6) 0.9772(6) 0.7231(3) 0.097(2) Uani 1 1 d . . . . .
H38 H 0.2813 1.0100 0.6734 0.116 Uiso 1 1 calc R . . . .
C39 C 0.3450(6) 0.9272(5) 0.9916(3) 0.106(2) Uani 1 1 d . . . . .
H39A H 0.3682 0.8494 0.9875 0.160 Uiso 1 1 calc GR . . . .
H39B H 0.2621 0.9516 1.0137 0.160 Uiso 1 1 calc GR . . . .
H39C H 0.3919 0.9505 1.0263 0.160 Uiso 1 1 calc GR . . . .
C40 C 0.0140(7) 0.9006(4) 0.6826(3) 0.0915(19) Uani 1 1 d . . . . .
C41 C -0.0315(7) 0.8410(4) 0.6342(3) 0.0843(18) Uani 1 1 d . . . . .
H41 H 0.0193 0.7988 0.5922 0.101 Uiso 1 1 calc R . . . .
C42 C -0.1467(7) 0.8426(4) 0.6462(3) 0.098(2) Uani 1 1 d . . . . .
H42 H -0.1780 0.8047 0.6122 0.117 Uiso 1 1 calc R . . . .
C43 C -0.2151(8) 0.9009(5) 0.7092(5) 0.135(3) Uani 1 1 d D U . . .
C44 C -0.1764(11) 0.9585(5) 0.7565(4) 0.140(4) Uani 1 1 d . . . . .
H44 H -0.2288 0.9989 0.7988 0.169 Uiso 1 1 calc R . . . .
C45 C -0.0611(9) 0.9602(5) 0.7448(3) 0.116(3) Uani 1 1 d . . . . .
H45 H -0.0333 1.0014 0.7786 0.139 Uiso 1 1 calc R . . . .
C46 C -0.3702(10) 0.9201(9) 0.8109(6) 0.150(4) Uani 0.75 1 d D U P A 1
H46A H -0.3945 0.9970 0.8209 0.225 Uiso 0.75 1 calc GR . P A 1
H46B H -0.3046 0.8875 0.8393 0.225 Uiso 0.75 1 calc GR . P A 1
H46C H -0.4358 0.8896 0.8295 0.225 Uiso 0.75 1 calc GR . P A 1
C46' C -0.396(3) 0.875(3) 0.6662(17) 0.179(10) Uani 0.25 1 d D U P A 2
H46D H -0.4447 0.9407 0.6477 0.269 Uiso 0.25 1 calc GR . P A 2
H46E H -0.4450 0.8296 0.6899 0.269 Uiso 0.25 1 calc GR . P A 2
H46F H -0.3408 0.8370 0.6212 0.269 Uiso 0.25 1 calc GR . P A 2
C47 C 0.8153(5) 0.6093(4) -0.1407(3) 0.0668(13) Uani 1 1 d . . . . .
C48 C 0.8847(4) 0.5404(4) -0.0937(3) 0.0681(13) Uani 1 1 d . . . . .
H48 H 0.8487 0.5071 -0.0505 0.082 Uiso 1 1 calc R . . . .
C49 C 1.0045(4) 0.5186(4) -0.1076(2) 0.0665(13) Uani 1 1 d . . . . .
H49 H 1.0506 0.4711 -0.0745 0.080 Uiso 1 1 calc R . . . .
C50 C 1.0576(4) 0.5672(4) -0.1711(3) 0.0625(12) Uani 1 1 d . . . . .
C51 C 0.9895(5) 0.6344(4) -0.2191(3) 0.0707(14) Uani 1 1 d . . . . .
H51 H 1.0254 0.6652 -0.2638 0.085 Uiso 1 1 calc R . . . .
C52 C 0.8714(5) 0.6571(4) -0.2034(3) 0.0750(15) Uani 1 1 d . . . . .
H52 H 0.8257 0.7066 -0.2356 0.090 Uiso 1 1 calc R . . . .
C53 C 1.2489(5) 0.4747(5) -0.1510(3) 0.105(2) Uani 1 1 d . . . . .
H53A H 1.3294 0.4607 -0.1783 0.158 Uiso 1 1 calc GR . . . .
H53B H 1.2228 0.4095 -0.1504 0.158 Uiso 1 1 calc GR . . . .
H53C H 1.2453 0.4983 -0.0964 0.158 Uiso 1 1 calc GR . . . .
C54 C 0.6294(5) 0.6070(4) -0.1833(3) 0.0758(15) Uani 1 1 d . . . . .
C55 C 0.6800(6) 0.5261(4) -0.2370(4) 0.102(2) Uani 1 1 d . . . . .
H55 H 0.7576 0.4847 -0.2350 0.122 Uiso 1 1 calc R . . . .
C56 C 0.6187(7) 0.5041(5) -0.2942(4) 0.114(2) Uani 1 1 d . . . . .
H56 H 0.6545 0.4488 -0.3322 0.137 Uiso 1 1 calc R . . . .
C57 C 0.5071(7) 0.5621(6) -0.2956(5) 0.110(2) Uani 1 1 d D . . . .
C58 C 0.4541(7) 0.6410(7) -0.2436(5) 0.112(2) Uani 1 1 d . . . . .
H58 H 0.3753 0.6799 -0.2447 0.134 Uiso 1 1 calc R . . . .
C59 C 0.5161(5) 0.6639(5) -0.1892(4) 0.0895(17) Uani 1 1 d . . . . .
H59 H 0.4799 0.7218 -0.1535 0.107 Uiso 1 1 calc R . . . .
O4 O 0.4231(10) 0.5544(8) -0.3406(6) 0.083(3) Uani 0.5 1 d D . P B 1
C60 C 0.4637(18) 0.4725(13) -0.3985(10) 0.091(6) Uani 0.5 1 d D . P B 1
H60D H 0.4060 0.4790 -0.4347 0.137 Uiso 0.5 1 calc GR . P B 1
H60E H 0.4753 0.4033 -0.3725 0.137 Uiso 0.5 1 calc GR . P B 1
H60F H 0.5380 0.4784 -0.4286 0.137 Uiso 0.5 1 calc GR . P B 1
O4' O 0.4865(12) 0.5176(15) -0.3776(9) 0.111(5) Uani 0.5 1 d D . P B 2
C60' C 0.3623(14) 0.5417(19) -0.3692(19) 0.184(11) Uani 0.5 1 d D . P B 2
H60A H 0.3392 0.5198 -0.4175 0.276 Uiso 0.5 1 calc GR . P B 2
H60B H 0.3291 0.6184 -0.3606 0.276 Uiso 0.5 1 calc GR . P B 2
H60C H 0.3333 0.5034 -0.3237 0.276 Uiso 0.5 1 calc GR . P B 2

loop_
_atom_site_aniso_label
_atom_site_aniso_U_11
_atom_site_aniso_U_22
_atom_site_aniso_U_33
_atom_site_aniso_U_23
_atom_site_aniso_U_13
_atom_site_aniso_U_12
O1 0.122(3) 0.095(3) 0.055(2) -0.0031(19) -0.032(2) 0.014(2)
O2 0.219(6) 0.119(3) 0.148(4) -0.055(3) 0.105(4) -0.078(4)
O3 0.088(3) 0.090(3) 0.061(2) -0.0001(18) -0.0148(19) -0.007(2)
N1 0.073(3) 0.059(2) 0.056(2) -0.0059(18) -0.024(2) 0.004(2)
N2 0.066(3) 0.058(2) 0.054(2) -0.0144(18) -0.012(2) -0.0005(19)
N3 0.147(5) 0.078(3) 0.052(3) -0.006(2) -0.051(3) 0.012(3)
N4 0.061(3) 0.078(3) 0.077(3) -0.012(2) -0.010(2) 0.002(2)
C1 0.071(4) 0.060(3) 0.070(3) -0.017(2) -0.025(3) 0.012(2)
C2 0.076(4) 0.092(4) 0.078(4) -0.039(3) -0.038(3) 0.020(3)
C3 0.065(4) 0.136(5) 0.105(5) -0.067(4) -0.033(3) 0.030(3)
C4 0.057(3) 0.109(5) 0.120(5) -0.065(4) -0.020(3) 0.014(3)
C5 0.059(3) 0.077(3) 0.089(4) -0.037(3) -0.013(3) 0.007(3)
C6 0.069(3) 0.061(3) 0.064(3) -0.019(2) -0.020(3) 0.001(2)
C7 0.069(3) 0.055(3) 0.048(3) 0.001(2) -0.016(3) 0.001(2)
C8 0.054(3) 0.052(3) 0.054(3) -0.007(2) -0.010(2) 0.002(2)
C9 0.077(3) 0.054(3) 0.045(3) 0.004(2) -0.019(2) -0.006(2)
C10 0.087(4) 0.064(3) 0.049(3) -0.003(2) -0.009(3) -0.006(3)
C11 0.102(4) 0.066(3) 0.056(3) 0.002(3) 0.008(3) -0.009(3)
C12 0.091(4) 0.092(4) 0.062(3) 0.015(3) -0.007(3) -0.020(3)
C13 0.100(4) 0.080(4) 0.066(3) -0.001(3) -0.018(3) -0.023(3)
C14 0.088(4) 0.076(4) 0.064(3) -0.007(3) -0.008(3) -0.010(3)
C15 0.064(3) 0.058(3) 0.049(3) -0.003(2) -0.012(2) -0.005(2)
C16 0.067(3) 0.081(3) 0.055(3) -0.010(2) -0.016(2) -0.011(3)
C17 0.065(3) 0.096(4) 0.057(3) -0.011(3) -0.009(3) -0.004(3)
C18 0.083(4) 0.096(4) 0.053(3) 0.004(3) -0.022(3) -0.021(3)
C19 0.067(3) 0.070(3) 0.057(3) -0.003(2) -0.013(2) -0.004(2)
C20 0.069(3) 0.066(3) 0.050(3) -0.005(2) -0.012(2) -0.008(2)
C21 0.083(4) 0.104(4) 0.077(3) -0.044(3) -0.042(3) 0.032(3)
C22 0.076(3) 0.053(3) 0.058(3) -0.006(2) -0.020(2) 0.000(2)
C23 0.083(3) 0.050(3) 0.050(3) -0.003(2) -0.029(2) 0.005(2)
C24 0.128(4) 0.081(4) 0.060(3) -0.021(3) -0.047(3) 0.033(3)
C25 0.167(5) 0.143(5) 0.076(3) -0.041(3) -0.070(4) 0.088(4)
C26 0.142(5) 0.154(5) 0.084(4) -0.064(3) -0.069(3) 0.087(4)
C27 0.055(3) 0.072(3) 0.094(4) -0.030(3) -0.015(3) 0.004(3)
C28 0.058(3) 0.088(4) 0.104(5) -0.043(3) -0.013(3) 0.003(3)
C29 0.068(3) 0.088(4) 0.106(5) -0.025(4) 0.001(3) -0.007(3)
C30 0.072(3) 0.065(3) 0.080(4) -0.032(3) -0.008(3) 0.005(3)
C31 0.066(3) 0.060(3) 0.089(4) -0.018(3) 0.001(3) -0.010(3)
C32 0.067(3) 0.063(3) 0.082(4) -0.031(3) -0.001(3) 0.001(2)
C33 0.160(6) 0.057(3) 0.057(4) -0.005(3) -0.050(4) 0.017(4)
C34 0.275(9) 0.061(3) 0.071(4) 0.013(3) -0.094(5) -0.032(5)
C35 0.254(9) 0.058(4) 0.078(4) 0.009(3) -0.071(5) -0.044(5)
C36 0.135(5) 0.073(4) 0.043(3) -0.010(3) -0.043(3) 0.038(4)
C37 0.118(5) 0.088(4) 0.063(4) -0.010(3) -0.025(3) 0.022(3)
C38 0.122(5) 0.091(5) 0.043(3) -0.007(3) -0.023(3) 0.040(4)
C39 0.160(6) 0.087(4) 0.062(3) -0.010(3) -0.054(4) 0.007(4)
C40 0.145(6) 0.061(3) 0.050(3) 0.014(3) -0.031(4) 0.011(4)
C41 0.139(6) 0.055(3) 0.040(3) 0.011(2) -0.015(3) 0.008(3)
C42 0.129(6) 0.061(3) 0.079(4) 0.020(3) 0.029(4) -0.009(3)
C43 0.191(7) 0.065(4) 0.122(5) -0.016(4) 0.082(5) -0.043(4)
C44 0.244(10) 0.047(4) 0.084(5) 0.002(3) 0.063(6) -0.007(5)
C45 0.219(9) 0.064(4) 0.041(3) 0.001(3) 0.001(5) -0.008(5)
C46 0.155(8) 0.117(7) 0.154(9) -0.022(7) 0.026(7) -0.019(6)
C46' 0.189(18) 0.172(18) 0.154(18) -0.054(16) 0.083(16) -0.062(16)
C47 0.075(4) 0.060(3) 0.061(3) -0.001(2) -0.014(3) -0.008(3)
C48 0.074(3) 0.066(3) 0.051(3) 0.008(2) 0.001(2) -0.001(3)
C49 0.079(4) 0.068(3) 0.040(3) 0.009(2) -0.012(2) 0.004(3)
C50 0.065(3) 0.062(3) 0.051(3) 0.000(2) -0.004(2) -0.004(2)
C51 0.090(4) 0.065(3) 0.048(3) 0.007(2) -0.004(3) -0.008(3)
C52 0.091(4) 0.058(3) 0.060(3) 0.005(2) -0.022(3) 0.012(3)
C53 0.112(5) 0.103(5) 0.078(4) 0.006(3) -0.008(3) 0.009(4)
C54 0.081(4) 0.057(3) 0.085(4) 0.006(3) -0.035(3) 0.002(3)
C55 0.127(5) 0.064(4) 0.106(5) -0.013(3) -0.061(4) 0.015(3)
C56 0.160(6) 0.063(4) 0.121(5) -0.003(3) -0.076(5) -0.002(4)
C57 0.128(6) 0.088(5) 0.133(7) 0.050(5) -0.079(5) -0.031(5)
C58 0.103(5) 0.097(5) 0.134(6) 0.046(5) -0.046(5) -0.014(4)
C59 0.079(4) 0.074(4) 0.106(5) 0.017(3) -0.020(4) -0.002(3)
O4 0.052(6) 0.101(7) 0.077(6) 0.008(5) -0.015(5) 0.016(5)
C60 0.110(15) 0.102(12) 0.072(9) 0.005(8) -0.045(9) -0.028(10)
O4' 0.089(9) 0.164(15) 0.098(11) 0.023(9) -0.048(8) -0.046(10)
C60' 0.116(17) 0.135(17) 0.30(3) 0.081(19) -0.05(2) -0.037(16)

loop_
_atom_type_symbol
_atom_type_description
_atom_type_scat_dispersion_real
_atom_type_scat_dispersion_imag
_atom_type_scat_source
C C 0.0033 0.0016 'International Tables Vol C Tables 4.2.6.8 and 6.1.1.4'
H H 0.0000 0.0000 'International Tables Vol C Tables 4.2.6.8 and 6.1.1.4'
N N 0.0061 0.0033 'International Tables Vol C Tables 4.2.6.8 and 6.1.1.4'
O O 0.0106 0.0060 'International Tables Vol C Tables 4.2.6.8 and 6.1.1.4'

loop_
_geom_angle_atom_site_label_1
_geom_angle_atom_site_label_2
_geom_angle_atom_site_label_3
_geom_angle
C36 O1 C39 116.6(5)
C43 O2 C46 105.0(7)
C46' O2 C43 125.4(14)
C50 O3 C53 116.0(4)
C7 N1 C1 120.1(4)
C8 N2 C6 119.8(4)
C24 N3 C40 118.7(5)
C33 N3 C24 120.6(6)
C33 N3 C40 120.7(6)
C30 N4 C47 118.4(4)
C30 N4 C54 121.3(4)
C54 N4 C47 119.0(4)
N1 C1 C2 120.3(5)
N1 C1 C6 118.7(5)
C2 C1 C6 120.9(5)
C1 C2 C21 119.8(5)
C3 C2 C1 117.5(5)
C3 C2 C21 122.6(5)
C2 C3 H3 119.0
C2 C3 C4 122.0(5)
C4 C3 H3 119.0
C3 C4 H4 118.8
C5 C4 C3 122.4(5)
C5 C4 H4 118.8
C4 C5 C6 116.9(5)
C4 C5 C27 122.2(5)
C6 C5 C27 120.9(5)
N2 C6 C1 119.3(5)
N2 C6 C5 120.8(4)
C1 C6 C5 119.8(5)
N1 C7 C8 120.2(5)
N1 C7 C9 114.5(4)
C8 C7 C9 125.3(4)
N2 C8 C7 120.2(4)
N2 C8 C15 114.3(4)
C7 C8 C15 125.5(4)
C10 C9 C7 118.1(5)
C14 C9 C7 121.6(4)
C14 C9 C10 120.1(5)
C9 C10 H10 119.9
C11 C10 C9 120.2(5)
C11 C10 H10 119.9
C10 C11 H11 120.0
C10 C11 C12 120.0(5)
C12 C11 H11 120.0
C11 C12 H12 119.9
C13 C12 C11 120.2(5)
C13 C12 H12 119.9
C12 C13 H13 119.9
C12 C13 C14 120.1(6)
C14 C13 H13 119.9
C9 C14 C13 119.3(5)
C9 C14 H14 120.3
C13 C14 H14 120.3
C16 C15 C8 118.7(4)
C16 C15 C20 118.8(4)
C20 C15 C8 122.4(4)
C15 C16 H16 119.6
C17 C16 C15 120.7(4)
C17 C16 H16 119.6
C16 C17 H17 119.7
C18 C17 C16 120.5(5)
C18 C17 H17 119.7
C17 C18 H18 120.1
C17 C18 C19 119.8(5)
C19 C18 H18 120.1
C18 C19 H19 119.6
C18 C19 C20 120.8(4)
C20 C19 H19 119.6
C15 C20 H20 120.4
C19 C20 C15 119.3(4)
C19 C20 H20 120.4
C22 C21 C2 119.9(5)
C26 C21 C2 122.2(5)
C26 C21 C22 117.8(5)
C21 C22 H22 119.5
C23 C22 C21 120.9(4)
C23 C22 H22 119.5
C22 C23 H23 119.2
C24 C23 C22 121.6(4)
C24 C23 H23 119.2
C23 C24 N3 121.6(5)
C23 C24 C25 116.1(5)
C25 C24 N3 122.2(5)
C24 C25 H25 119.4
C26 C25 C24 121.2(5)
C26 C25 H25 119.4
C21 C26 C25 122.0(5)
C21 C26 H26 119.0
C25 C26 H26 119.0
C28 C27 C5 120.8(5)
C28 C27 C32 117.8(5)
C32 C27 C5 121.3(6)
C27 C28 H28 119.2
C27 C28 C29 121.6(5)
C29 C28 H28 119.2
C28 C29 H29 120.2
C28 C29 C30 119.6(6)
C30 C29 H29 120.2
C29 C30 N4 119.2(6)
C31 C30 N4 122.3(5)
C31 C30 C29 118.5(5)
C30 C31 H31 119.6
C30 C31 C32 120.9(5)
C32 C31 H31 119.6
C27 C32 H32 119.2
C31 C32 C27 121.5(5)
C31 C32 H32 119.2
C34 C33 N3 123.3(8)
C34 C33 C38 117.2(6)
C38 C33 N3 119.5(6)
C33 C34 H34 118.2
C35 C34 C33 123.7(8)
C35 C34 H34 118.2
C34 C35 H35 121.1
C36 C35 C34 117.9(7)
C36 C35 H35 121.1
O1 C36 C37 111.9(7)
C35 C36 O1 126.1(6)
C35 C36 C37 121.9(6)
C36 C37 H37 121.4
C38 C37 C36 117.3(7)
C38 C37 H37 121.4
C33 C38 H38 119.0
C37 C38 C33 122.0(6)
C37 C38 H38 119.0
O1 C39 H39A 109.5
O1 C39 H39B 109.5
O1 C39 H39C 109.5
H39A C39 H39B 109.5
H39A C39 H39C 109.5
H39B C39 H39C 109.5
C41 C40 N3 121.5(6)
C45 C40 N3 120.1(7)
C45 C40 C41 118.4(8)
C40 C41 H41 119.3
C42 C41 C40 121.5(6)
C42 C41 H41 119.3
C41 C42 H42 121.5
C43 C42 C41 117.1(8)
C43 C42 H42 121.5
C42 C43 O2 116.8(8)
C44 C43 O2 119.6(8)
C44 C43 C42 123.7(9)
C43 C44 H44 119.8
C43 C44 C45 120.5(7)
C45 C44 H44 119.8
C40 C45 H45 120.6
C44 C45 C40 118.8(8)
C44 C45 H45 120.6
O2 C46 H46A 109.5
O2 C46 H46B 109.5
O2 C46 H46C 109.5
H46A C46 H46B 109.5
H46A C46 H46C 109.5
H46B C46 H46C 109.5
O2 C46' H46D 109.5
O2 C46' H46E 109.5
O2 C46' H46F 109.5
H46D C46' H46E 109.5
H46D C46' H46F 109.5
H46E C46' H46F 109.5
C48 C47 N4 121.6(5)
C48 C47 C52 117.5(5)
C52 C47 N4 120.8(5)
C47 C48 H48 119.1
C49 C48 C47 121.7(5)
C49 C48 H48 119.1
C48 C49 H49 120.4
C48 C49 C50 119.2(4)
C50 C49 H49 120.4
O3 C50 C49 126.0(4)
O3 C50 C51 114.5(4)
C51 C50 C49 119.5(5)
C50 C51 H51 119.7
C52 C51 C50 120.5(5)
C52 C51 H51 119.7
C47 C52 H52 119.3
C51 C52 C47 121.4(5)
C51 C52 H52 119.3
O3 C53 H53A 109.5
O3 C53 H53B 109.5
O3 C53 H53C 109.5
H53A C53 H53B 109.5
H53A C53 H53C 109.5
H53B C53 H53C 109.5
C55 C54 N4 121.9(5)
C55 C54 C59 116.9(6)
C59 C54 N4 121.2(5)
C54 C55 H55 119.8
C54 C55 C56 120.4(6)
C56 C55 H55 119.8
C55 C56 H56 120.3
C57 C56 C55 119.4(7)
C57 C56 H56 120.3
C56 C57 O4 132.6(9)
C56 C57 O4' 98.8(9)
C58 C57 C56 122.0(7)
C58 C57 O4 105.3(8)
C58 C57 O4' 138.4(9)
C57 C58 H58 121.0
C57 C58 C59 118.1(7)
C59 C58 H58 121.0
C54 C59 H59 118.4
C58 C59 C54 123.2(6)
C58 C59 H59 118.4
C57 O4 C60 113.1(13)
O4 C60 H60D 109.5
O4 C60 H60E 109.5
O4 C60 H60F 109.5
H60D C60 H60E 109.5
H60D C60 H60F 109.5
H60E C60 H60F 109.5
C60' O4' C57 102(2)
O4' C60' H60A 109.5
O4' C60' H60B 109.5
O4' C60' H60C 109.5
H60A C60' H60B 109.5
H60A C60' H60C 109.5
H60B C60' H60C 109.5

loop_
_geom_bond_atom_site_label_1
_geom_bond_atom_site_label_2
_geom_bond_distance
O1 C36 1.400(7)
O1 C39 1.444(6)
O2 C43 1.406(8)
O2 C46 1.508(9)
O2 C46' 1.403(19)
O3 C50 1.369(5)
O3 C53 1.418(6)
N1 C1 1.363(6)
N1 C7 1.316(5)
N2 C6 1.358(5)
N2 C8 1.319(5)
N3 C24 1.413(7)
N3 C33 1.399(7)
N3 C40 1.426(8)
N4 C30 1.416(6)
N4 C47 1.432(6)
N4 C54 1.417(6)
C1 C2 1.406(6)
C1 C6 1.419(6)
C2 C3 1.364(8)
C2 C21 1.502(7)
C3 H3 0.9500
C3 C4 1.389(8)
C4 H4 0.9500
C4 C5 1.380(7)
C5 C6 1.422(7)
C5 C27 1.479(7)
C7 C8 1.419(6)
C7 C9 1.497(7)
C8 C15 1.502(6)
C9 C10 1.396(6)
C9 C14 1.387(7)
C10 H10 0.9500
C10 C11 1.359(7)
C11 H11 0.9500
C11 C12 1.396(8)
C12 H12 0.9500
C12 C13 1.375(7)
C13 H13 0.9500
C13 C14 1.390(7)
C14 H14 0.9500
C15 C16 1.392(6)
C15 C20 1.397(6)
C16 H16 0.9500
C16 C17 1.371(6)
C17 H17 0.9500
C17 C18 1.369(6)
C18 H18 0.9500
C18 C19 1.371(6)
C19 H19 0.9500
C19 C20 1.393(6)
C20 H20 0.9500
C21 C22 1.385(6)
C21 C26 1.346(7)
C22 H22 0.9500
C22 C23 1.373(6)
C23 H23 0.9500
C23 C24 1.373(6)
C24 C25 1.410(8)
C25 H25 0.9500
C25 C26 1.359(8)
C26 H26 0.9500
C27 C28 1.379(8)
C27 C32 1.390(7)
C28 H28 0.9500
C28 C29 1.393(7)
C29 H29 0.9500
C29 C30 1.410(7)
C30 C31 1.376(7)
C31 H31 0.9500
C31 C32 1.379(7)
C32 H32 0.9500
C33 C34 1.368(8)
C33 C38 1.385(9)
C34 H34 0.9500
C34 C35 1.366(8)
C35 H35 0.9500
C35 C36 1.359(10)
C36 C37 1.408(8)
C37 H37 0.9500
C37 C38 1.380(8)
C38 H38 0.9500
C39 H39A 0.9800
C39 H39B 0.9800
C39 H39C 0.9800
C40 C41 1.406(8)
C40 C45 1.389(9)
C41 H41 0.9500
C41 C42 1.362(8)
C42 H42 0.9500
C42 C43 1.362(9)
C43 C44 1.327(11)
C44 H44 0.9500
C44 C45 1.373(11)
C45 H45 0.9500
C46 H46A 0.9800
C46 H46B 0.9800
C46 H46C 0.9800
C46' H46D 0.9800
C46' H46E 0.9800
C46' H46F 0.9800
C47 C48 1.381(6)
C47 C52 1.397(7)
C48 H48 0.9500
C48 C49 1.375(6)
C49 H49 0.9500
C49 C50 1.395(6)
C50 C51 1.375(6)
C51 H51 0.9500
C51 C52 1.355(7)
C52 H52 0.9500
C53 H53A 0.9800
C53 H53B 0.9800
C53 H53C 0.9800
C54 C55 1.368(7)
C54 C59 1.383(7)
C55 H55 0.9500
C55 C56 1.385(8)
C56 H56 0.9500
C56 C57 1.356(9)
C57 C58 1.335(10)
C57 O4 1.380(10)
C57 O4' 1.606(18)
C58 H58 0.9500
C58 C59 1.357(9)
C59 H59 0.9500
O4 C60 1.411(14)
C60 H60D 0.9800
C60 H60E 0.9800
C60 H60F 0.9800
O4' C60' 1.425(15)
C60' H60A 0.9800
C60' H60B 0.9800
C60' H60C 0.9800
